data_7115631
loop_
_publ_author_name
'Shanshan Wu'
'Arnold L. Rheingold'
'John D. Protasiewicz'

_publ_section_title
;
 Luminescent materials containing multiple benzoxaphosphole units
;
_journal_name_full Chem.Commun.
_journal_page_first 11036
_journal_paper_doi 10.1039/C4cc05259E
_journal_volume 50
_journal_year 2014
_chemical_formula_sum 'C42 H58 O2 P2'
_chemical_formula_weight 656.82
_chemical_name_systematic
; 
 ? 
;
_space_group_IT_number 2
_symmetry_cell_setting triclinic
_symmetry_space_group_name_Hall '-P 1'
_symmetry_space_group_name_H-M 'P -1'
_atom_sites_solution_hydrogens geom
_atom_sites_solution_primary direct
_atom_sites_solution_secondary difmap
_audit_creation_method SHELXL-97
_cell_angle_alpha 100.773(2)
_cell_angle_beta 101.934(2)
_cell_angle_gamma 107.345(2)
_cell_formula_units_Z 1
_cell_length_a 6.5471(4)
_cell_length_b 10.5962(6)
_cell_length_c 14.3323(9)
_cell_measurement_reflns_used 5053
_cell_measurement_temperature 100(2)
_cell_measurement_theta_max 26.48
_cell_measurement_theta_min 2.88
_cell_volume 895.07(10)
_computing_cell_refinement 'Bruker SAINT'
_computing_data_collection 'Bruker APEX2'
_computing_data_reduction 'Bruker SAINT'
_computing_molecular_graphics 'Bruker SHELXTL'
_computing_publication_material 'Bruker SHELXTL'
_computing_structure_refinement 'SHELXL-97 (Sheldrick, 1997)'
_computing_structure_solution 'SHELXS-97 (Sheldrick, 1990)'
_diffrn_ambient_temperature 100(2)
_diffrn_measured_fraction_theta_full 0.987
_diffrn_measured_fraction_theta_max 0.987
_diffrn_measurement_device_type 'Bruker APEX-II CCD'
_diffrn_measurement_method '\f and \w scans'
_diffrn_radiation_monochromator graphite
_diffrn_radiation_source 'fine-focus sealed tube'
_diffrn_radiation_type MoK\a
_diffrn_radiation_wavelength 0.71073
_diffrn_reflns_av_R_equivalents 0.0308
_diffrn_reflns_av_sigmaI/netI 0.0307
_diffrn_reflns_limit_h_max 8
_diffrn_reflns_limit_h_min -8
_diffrn_reflns_limit_k_max 13
_diffrn_reflns_limit_k_min -11
_diffrn_reflns_limit_l_max 17
_diffrn_reflns_limit_l_min -17
_diffrn_reflns_number 11737
_diffrn_reflns_theta_full 26.49
_diffrn_reflns_theta_max 26.49
_diffrn_reflns_theta_min 1.51
_exptl_absorpt_coefficient_mu 0.157
_exptl_absorpt_correction_T_max 0.9829
_exptl_absorpt_correction_T_min 0.9633
_exptl_absorpt_correction_type multi-scan
_exptl_absorpt_process_details SADABS
_exptl_crystal_colour yellow
_exptl_crystal_density_diffrn 1.219
_exptl_crystal_density_method 'not measured'
_exptl_crystal_description plate
_exptl_crystal_F_000 356
_exptl_crystal_size_max 0.24
_exptl_crystal_size_mid 0.20
_exptl_crystal_size_min 0.11
_platon_squeeze_details
; 
 SQUEEZE (PLATON, A. Spek) was used to treat diffuse solvent 
 contributions.  Total electron count found = 37/unit cell.  Calculated for
 1 hexane (the re'xtal solvent) = 50/unit cell.  The intensive
 properties (density, F(000), etc.) reflect these contributions.  
;
_refine_diff_density_max 0.347
_refine_diff_density_min -0.175
_refine_diff_density_rms 0.048
_refine_ls_extinction_method none
_refine_ls_goodness_of_fit_ref 1.002
_refine_ls_hydrogen_treatment constr
_refine_ls_matrix_type full
_refine_ls_number_parameters 187
_refine_ls_number_reflns 3677
_refine_ls_number_restraints 0
_refine_ls_restrained_S_all 1.002
_refine_ls_R_factor_all 0.0419
_refine_ls_R_factor_gt 0.0352
_refine_ls_shift/su_max 0.000
_refine_ls_shift/su_mean 0.000
_refine_ls_structure_factor_coef Fsqd
_refine_ls_weighting_details 'calc w=1/[\s^2^(Fo^2^)+(0.1000P)^2^+0.0000P] where P=(Fo^2^+2Fc^2^)/3'
_refine_ls_weighting_scheme calc
_refine_ls_wR_factor_gt 0.1204
_refine_ls_wR_factor_ref 0.1273
_reflns_number_gt 3184
_reflns_number_total 3677
_reflns_threshold_expression >2sigma(I)
_cod_data_source_file c4cc05259e2.cif
_cod_data_source_block pro35
_cod_depositor_comments
;
The following automatic conversions were performed:

'_symmetry_cell_setting' tag value 'tTriclinic' was replaced with
'triclinic' value as specified in the replacement file
'/home/robertas/cod-tools/perl-scripts/inputs/replacement_values.lst'.

Automatic conversion script
Id: cif_fix_values 3143 2015-03-26 13:38:13Z robertas 
;
_cod_original_cell_volume 895.07(9)
_cod_original_sg_symbol_H-M P-1
_cod_database_code 7115631

loop_
_symmetry_equiv_pos_as_xyz
'x, y, z'
'-x, -y, -z'

loop_
_atom_site_label
_atom_site_type_symbol
_atom_site_fract_x
_atom_site_fract_y
_atom_site_fract_z
_atom_site_U_iso_or_equiv
_atom_site_adp_type
_atom_site_occupancy
_atom_site_symmetry_multiplicity
_atom_site_calc_flag
_atom_site_refinement_flags
P1 P 0.66218(5) 0.19157(3) 0.15927(2) 0.01435(14) Uani 1 1 d .
O1 O 0.60879(15) -0.06628(9) 0.14987(7) 0.0141(2) Uani 1 1 d .
C1 C 0.1405(2) -0.32777(14) 0.33975(12) 0.0216(3) Uani 1 1 d .
H15 H 0.2955 -0.3158 0.3614 0.032 Uiso 1 1 calc R
H1 H 0.0843 -0.3702 0.2699 0.032 Uiso 1 1 calc R
H16 H 0.0590 -0.3850 0.3741 0.032 Uiso 1 1 calc R
C2 C 0.1126(2) -0.18755(14) 0.36196(10) 0.0149(3) Uani 1 1 d .
C3 C 0.2477(2) -0.08894(14) 0.31215(10) 0.0136(3) Uani 1 1 d .
C4 C 0.3685(2) -0.12877(14) 0.25131(10) 0.0136(3) Uani 1 1 d .
H3 H 0.3710 -0.2175 0.2380 0.016 Uiso 1 1 calc R
C5 C 0.4859(2) -0.03137(14) 0.21089(9) 0.0130(3) Uani 1 1 d .
C6 C 0.7105(2) 0.04378(14) 0.11786(10) 0.0137(3) Uani 1 1 d .
C7 C 0.8548(2) 0.01942(14) 0.05644(10) 0.0136(3) Uani 1 1 d .
C8 C 0.9326(2) -0.08997(14) 0.05610(10) 0.0156(3) Uani 1 1 d .
H4 H 0.8878 -0.1506 0.0934 0.019 Uiso 1 1 calc R
C9 C 0.9237(2) 0.10826(14) -0.00033(10) 0.0162(3) Uani 1 1 d .
H5 H 0.8725 0.1812 -0.0009 0.019 Uiso 1 1 calc R
C10 C 0.1919(2) -0.12598(15) 0.47448(10) 0.0199(3) Uani 1 1 d .
H2 H 0.1782 -0.0373 0.4899 0.030 Uiso 1 1 calc R
H17 H 0.3450 -0.1171 0.4987 0.030 Uiso 1 1 calc R
H18 H 0.1021 -0.1851 0.5052 0.030 Uiso 1 1 calc R
C11 C 0.2513(2) 0.04780(14) 0.32988(9) 0.0140(3) Uani 1 1 d .
H22 H 0.1672 0.0732 0.3699 0.017 Uiso 1 1 calc R
C12 C 0.3716(2) 0.14594(13) 0.29156(9) 0.0124(3) Uani 1 1 d .
C13 C 0.4921(2) 0.10353(14) 0.22710(10) 0.0130(3) Uani 1 1 d .
C14 C 0.3873(2) 0.29631(13) 0.32135(10) 0.0144(3) Uani 1 1 d .
C15 C 0.3138(2) 0.34591(14) 0.23004(10) 0.0182(3) Uani 1 1 d .
H8 H 0.3304 0.4408 0.2507 0.027 Uiso 1 1 calc R
H7 H 0.1605 0.2926 0.1959 0.027 Uiso 1 1 calc R
H6 H 0.4047 0.3353 0.1866 0.027 Uiso 1 1 calc R
C16 C 0.2404(2) 0.31793(15) 0.38920(11) 0.0202(3) Uani 1 1 d .
H9 H 0.2531 0.4126 0.4052 0.030 Uiso 1 1 calc R
H10 H 0.2882 0.2931 0.4489 0.030 Uiso 1 1 calc R
H11 H 0.0879 0.2616 0.3559 0.030 Uiso 1 1 calc R
C17 C 0.6311(2) 0.38563(14) 0.37802(11) 0.0204(3) Uani 1 1 d .
H14 H 0.6433 0.4800 0.3970 0.031 Uiso 1 1 calc R
H12 H 0.7257 0.3758 0.3362 0.031 Uiso 1 1 calc R
H13 H 0.6760 0.3567 0.4361 0.031 Uiso 1 1 calc R
C18 C -0.1358(2) -0.20814(16) 0.32417(11) 0.0214(3) Uani 1 1 d .
H20 H -0.1554 -0.1210 0.3383 0.032 Uiso 1 1 calc R
H21 H -0.2201 -0.2673 0.3566 0.032 Uiso 1 1 calc R
H19 H -0.1871 -0.2490 0.2540 0.032 Uiso 1 1 calc R

loop_
_atom_site_aniso_label
_atom_site_aniso_U_11
_atom_site_aniso_U_22
_atom_site_aniso_U_33
_atom_site_aniso_U_23
_atom_site_aniso_U_13
_atom_site_aniso_U_12
P1 0.0169(2) 0.0133(2) 0.0173(2) 0.00614(15) 0.01139(15) 0.00590(15)
O1 0.0164(5) 0.0129(5) 0.0176(5) 0.0052(4) 0.0116(4) 0.0064(4)
C1 0.0263(7) 0.0158(7) 0.0296(8) 0.0122(6) 0.0163(6) 0.0078(6)
C2 0.0146(6) 0.0155(7) 0.0190(7) 0.0083(6) 0.0095(5) 0.0060(5)
C3 0.0115(6) 0.0152(7) 0.0145(6) 0.0047(5) 0.0043(5) 0.0043(5)
C4 0.0148(6) 0.0114(6) 0.0160(7) 0.0040(5) 0.0065(5) 0.0047(5)
C5 0.0120(6) 0.0163(7) 0.0120(6) 0.0025(5) 0.0055(5) 0.0059(5)
C6 0.0134(6) 0.0159(7) 0.0129(6) 0.0056(5) 0.0057(5) 0.0042(5)
C7 0.0119(6) 0.0158(7) 0.0120(6) 0.0014(5) 0.0047(5) 0.0038(5)
C8 0.0187(7) 0.0171(7) 0.0152(7) 0.0075(5) 0.0101(5) 0.0067(5)
C9 0.0188(7) 0.0182(7) 0.0170(7) 0.0066(6) 0.0092(5) 0.0099(6)
C10 0.0227(7) 0.0213(8) 0.0193(7) 0.0098(6) 0.0107(6) 0.0067(6)
C11 0.0139(6) 0.0170(7) 0.0129(6) 0.0027(5) 0.0065(5) 0.0069(5)
C12 0.0126(6) 0.0136(7) 0.0116(6) 0.0025(5) 0.0042(5) 0.0054(5)
C13 0.0117(6) 0.0152(7) 0.0127(6) 0.0044(5) 0.0050(5) 0.0042(5)
C14 0.0186(7) 0.0115(7) 0.0158(7) 0.0040(5) 0.0086(5) 0.0061(5)
C15 0.0222(7) 0.0172(7) 0.0206(7) 0.0072(6) 0.0102(6) 0.0104(6)
C16 0.0302(8) 0.0154(7) 0.0218(7) 0.0059(6) 0.0158(6) 0.0111(6)
C17 0.0234(7) 0.0135(7) 0.0220(7) 0.0024(6) 0.0060(6) 0.0046(6)
C18 0.0160(7) 0.0237(8) 0.0274(8) 0.0134(6) 0.0093(6) 0.0049(6)

loop_
_atom_type_symbol
_atom_type_description
_atom_type_scat_dispersion_real
_atom_type_scat_dispersion_imag
_atom_type_scat_source
C C 0.0033 0.0016 'International Tables Vol C Tables 4.2.6.8 and 6.1.1.4'
H H 0.0000 0.0000 'International Tables Vol C Tables 4.2.6.8 and 6.1.1.4'
O O 0.0106 0.0060 'International Tables Vol C Tables 4.2.6.8 and 6.1.1.4'
P P 0.1023 0.0942 'International Tables Vol C Tables 4.2.6.8 and 6.1.1.4'

loop_
_geom_angle_atom_site_label_1
_geom_angle_atom_site_label_2
_geom_angle_atom_site_label_3
_geom_angle
_geom_angle_site_symmetry_1
C6 P1 C13 88.50(6) .
C6 O1 C5 110.30(10) .
C2 C1 H15 109.5 .
C2 C1 H1 109.5 .
H15 C1 H1 109.5 .
C2 C1 H16 109.5 .
H15 C1 H16 109.5 .
H1 C1 H16 109.5 .
C1 C2 C10 108.16(11) .
C1 C2 C18 108.77(11) .
C10 C2 C18 109.25(11) .
C1 C2 C3 111.86(11) .
C10 C2 C3 109.53(10) .
C18 C2 C3 109.23(10) .
C4 C3 C11 118.52(12) .
C4 C3 C2 122.25(12) .
C11 C3 C2 119.22(11) .
C3 C4 C5 117.54(12) .
C3 C4 H3 121.2 .
C5 C4 H3 121.2 .
O1 C5 C4 119.63(12) .
O1 C5 C13 115.32(11) .
C4 C5 C13 125.05(12) .
O1 C6 C7 114.63(11) .
O1 C6 P1 116.22(9) .
C7 C6 P1 129.08(10) .
C9 C7 C8 118.68(12) .
C9 C7 C6 120.27(12) .
C8 C7 C6 121.01(12) .
C9 C8 C7 120.16(12) 2_755
C9 C8 H4 119.9 2_755
C7 C8 H4 119.9 .
C8 C9 C7 121.16(13) 2_755
C8 C9 H5 119.4 2_755
C7 C9 H5 119.4 .
C2 C10 H2 109.5 .
C2 C10 H17 109.5 .
H2 C10 H17 109.5 .
C2 C10 H18 109.5 .
H2 C10 H18 109.5 .
H17 C10 H18 109.5 .
C12 C11 C3 124.19(12) .
C12 C11 H22 117.9 .
C3 C11 H22 117.9 .
C11 C12 C13 117.05(12) .
C11 C12 C14 121.85(11) .
C13 C12 C14 121.00(11) .
C5 C13 C12 117.60(12) .
C5 C13 P1 109.66(9) .
C12 C13 P1 132.73(10) .
C16 C14 C12 112.09(11) .
C16 C14 C15 107.46(11) .
C12 C14 C15 111.32(11) .
C16 C14 C17 108.01(11) .
C12 C14 C17 108.60(10) .
C15 C14 C17 109.27(11) .
C14 C15 H8 109.5 .
C14 C15 H7 109.5 .
H8 C15 H7 109.5 .
C14 C15 H6 109.5 .
H8 C15 H6 109.5 .
H7 C15 H6 109.5 .
C14 C16 H9 109.5 .
C14 C16 H10 109.5 .
H9 C16 H10 109.5 .
C14 C16 H11 109.5 .
H9 C16 H11 109.5 .
H10 C16 H11 109.5 .
C14 C17 H14 109.5 .
C14 C17 H12 109.5 .
H14 C17 H12 109.5 .
C14 C17 H13 109.5 .
H14 C17 H13 109.5 .
H12 C17 H13 109.5 .
C2 C18 H20 109.5 .
C2 C18 H21 109.5 .
H20 C18 H21 109.5 .
C2 C18 H19 109.5 .
H20 C18 H19 109.5 .
H21 C18 H19 109.5 .

loop_
_geom_bond_atom_site_label_1
_geom_bond_atom_site_label_2
_geom_bond_distance
_geom_bond_site_symmetry_2
P1 C6 1.7117(14) .
P1 C13 1.7951(13) .
O1 C6 1.3701(16) .
O1 C5 1.3769(15) .
C1 C2 1.5334(19) .
C1 H15 0.9600 .
C1 H1 0.9600 .
C1 H16 0.9600 .
C2 C10 1.5344(19) .
C2 C18 1.5381(18) .
C2 C3 1.5404(17) .
C3 C4 1.3825(17) .
C3 C11 1.4157(18) .
C4 C5 1.3880(18) .
C4 H3 0.9300 .
C5 C13 1.3917(19) .
C6 C7 1.4625(17) .
C7 C9 1.3917(19) .
C7 C8 1.3978(19) .
C8 C9 1.3868(18) 2_755
C8 H4 0.9300 .
C9 C8 1.3868(18) 2_755
C9 H5 0.9300 .
C10 H2 0.9600 .
C10 H17 0.9600 .
C10 H18 0.9600 .
C11 C12 1.3812(18) .
C11 H22 0.9300 .
C12 C13 1.4268(17) .
C12 C14 1.5366(18) .
C14 C16 1.5358(18) .
C14 C15 1.5387(19) .
C14 C17 1.5424(19) .
C15 H8 0.9600 .
C15 H7 0.9600 .
C15 H6 0.9600 .
C16 H9 0.9600 .
C16 H10 0.9600 .
C16 H11 0.9600 .
C17 H14 0.9600 .
C17 H12 0.9600 .
C17 H13 0.9600 .
C18 H20 0.9600 .
C18 H21 0.9600 .
C18 H19 0.9600 .

loop_
_geom_torsion_atom_site_label_1
_geom_torsion_atom_site_label_2
_geom_torsion_atom_site_label_3
_geom_torsion_atom_site_label_4
_geom_torsion
_geom_torsion_site_symmetry_4
C1 C2 C3 C4 2.94(17) .
C10 C2 C3 C4 122.85(13) .
C18 C2 C3 C4 -117.53(14) .
C1 C2 C3 C11 -176.25(12) .
C10 C2 C3 C11 -56.35(15) .
C18 C2 C3 C11 63.27(15) .
C11 C3 C4 C5 -0.24(18) .
C2 C3 C4 C5 -179.45(11) .
C6 O1 C5 C4 179.80(11) .
C6 O1 C5 C13 -0.42(15) .
C3 C4 C5 O1 179.98(11) .
C3 C4 C5 C13 0.2(2) .
C5 O1 C6 C7 177.00(10) .
C5 O1 C6 P1 -0.13(13) .
C13 P1 C6 O1 0.47(10) .
C13 P1 C6 C7 -176.17(13) .
O1 C6 C7 C9 164.17(12) .
P1 C6 C7 C9 -19.14(19) .
O1 C6 C7 C8 -18.11(18) .
P1 C6 C7 C8 158.57(11) .
C9 C7 C8 C9 0.3(2) 2_755
C6 C7 C8 C9 -177.48(12) 2_755
C8 C7 C9 C8 -0.3(2) 2_755
C6 C7 C9 C8 177.50(12) 2_755
C4 C3 C11 C12 -1.18(19) .
C2 C3 C11 C12 178.05(11) .
C3 C11 C12 C13 2.50(19) .
C3 C11 C12 C14 -173.97(11) .
O1 C5 C13 C12 -178.64(11) .
C4 C5 C13 C12 1.12(19) .
O1 C5 C13 P1 0.75(14) .
C4 C5 C13 P1 -179.48(11) .
C11 C12 C13 C5 -2.37(18) .
C14 C12 C13 C5 174.14(11) .
C11 C12 C13 P1 178.40(10) .
C14 C12 C13 P1 -5.09(19) .
C6 P1 C13 C5 -0.66(10) .
C6 P1 C13 C12 178.61(14) .
C11 C12 C14 C16 -4.88(17) .
C13 C12 C14 C16 178.79(12) .
C11 C12 C14 C15 -125.27(13) .
C13 C12 C14 C15 58.39(16) .
C11 C12 C14 C17 114.38(13) .
C13 C12 C14 C17 -61.96(15) .

loop_
_platon_squeeze_void_nr
_platon_squeeze_void_average_x
_platon_squeeze_void_average_y
_platon_squeeze_void_average_z
_platon_squeeze_void_volume
_platon_squeeze_void_count_electrons
1 0.071 0.500 1.000 145 37
